data_7244388
loop_
_publ_author_name
'Spear, Alyssa'
'Schuarca, Robson L.'
'Bond, Jesse Q.'
'Korter, Timothy M.'
'Zubieta, Jon'
'Doyle, Robert P.'

_publ_section_title
;
 Photocatalytic turnover of CO2 under visible light by [Re(CO)3(1-(1,10)
 phenanthroline-5-(4-nitro-naphthalimide))Cl] in tandem with the
 sacrificial donor BIH
;
_journal_issue 9
_journal_name_full 'RSC Advances'
_journal_page_first 5080
_journal_page_last 5084
_journal_paper_doi 10.1039/D1RA08261B
_journal_volume 12
_journal_year 2022
_chemical_formula_moiety 'C27 H12 Br0.796 Cl0.204 N4 O7 Re, C7 H8'
_chemical_formula_sum 'C34 H20 Br0.8 Cl0.2 N4 O7 Re'
_chemical_formula_weight 853.53
_space_group_crystal_system triclinic
_space_group_IT_number 2
_space_group_name_Hall '-P 1'
_space_group_name_H-M_alt 'P -1'
_atom_sites_solution_hydrogens geom
_atom_sites_solution_primary dual
_atom_sites_solution_secondary difmap
_audit_creation_date 2021-05-27
_audit_creation_method
;
Olex2 1.3-ac4
(compiled 2020.11.27 svn.r5f609507 for Rigaku Oxford Diffraction, GUI svn.r6214)
;
_audit_update_record
;
2021-05-28 deposited with the CCDC.	2022-02-04 downloaded from the CCDC.
;
_cell_angle_alpha 107.983(2)
_cell_angle_beta 95.125(2)
_cell_angle_gamma 96.9490(10)
_cell_formula_units_Z 2
_cell_length_a 8.4778(2)
_cell_length_b 13.3551(2)
_cell_length_c 13.9955(3)
_cell_measurement_reflns_used 29783
_cell_measurement_temperature 100.00(10)
_cell_measurement_theta_max 77.1740
_cell_measurement_theta_min 3.3330
_cell_volume 1482.59(6)
_computing_cell_refinement 'CrysAlisPro 1.171.41.110a (Rigaku OD, 2021)'
_computing_data_collection 'CrysAlisPro 1.171.41.110a (Rigaku OD, 2021)'
_computing_data_reduction 'CrysAlisPro 1.171.41.110a (Rigaku OD, 2021)'
_computing_molecular_graphics 'Olex2 1.3-ac4 (Dolomanov et al., 2009)'
_computing_publication_material 'Olex2 1.3-ac4 (Dolomanov et al., 2009)'
_computing_structure_refinement 'SHELXL 2018/3 (Sheldrick, 2015b)'
_computing_structure_solution 'SHELXT 2018/2 (Sheldrick, 2015a)'
_diffrn_ambient_environment N~2~
_diffrn_ambient_temperature 100.00(10)
_diffrn_detector 'Hybrid Pixel Array Detector'
_diffrn_detector_area_resol_mean 10.0000
_diffrn_detector_type HyPix
_diffrn_measured_fraction_theta_full 0.998
_diffrn_measured_fraction_theta_max 0.984
_diffrn_measurement_details
;
List of Runs (angles in degrees, time in seconds):

  # Type    Start    End  Width  t~exp~   \w     \q     \k     \f   Frames
#--------------------------------------------------------------------------
  1  \w     29.00 122.00   0.50    0.07    --   49.62  77.00 150.00  186
  2  \w     29.00 112.00   0.50    0.07    --   49.62  77.00 -30.00  166
  3  \w     29.00 122.00   0.50    0.07    --   49.62  77.00 -60.00  186
  4  \w     29.00 122.00   0.50    0.07    --   49.62  77.00-120.00  186
  5  \w     37.00 122.00   0.50    0.07    --   49.62  57.00-150.00  170
  6  \w    -23.00   5.00   0.50    0.07    --   49.62 -19.00-120.00   56
  7  \w     34.00  87.00   0.50    0.30    --  105.75 -61.00-120.00  106
  8  \w     34.00 127.00   0.50    0.30    --  105.75 -77.00-120.00  186
  9  \w     34.00  87.00   0.50    0.30    --  105.75 -61.00 -90.00  106
 10  \w     34.00 127.00   0.50    0.30    --  105.75 -77.00  30.00  186
 11  \w     34.00  87.00   0.50    0.30    --  105.75 -61.00  30.00  106
 12  \w     34.00  87.00   0.50    0.30    --  105.75 -61.00 150.00  106
 13  \w    -23.00   5.00   0.50    0.07    --   49.62 -19.00 150.00   56
 14  \w    -23.00   5.00   0.50    0.07    --   49.62 -19.00  30.00   56
 15  \w     34.00  87.00   0.50    0.30    --  105.75 -61.00-150.00  106
 16  \w     34.00  87.00   0.50    0.30    --  105.75 -61.00-180.00  106
 17  \w     50.00 118.00   0.50    0.07    --   49.62-161.00-100.00  136
 18  \w     50.00 141.00   0.50    0.30    --  105.75-161.00-100.00  182
 19  \w     38.00 125.00   0.50    0.30    --  105.75-136.00-108.23  174
 20  \w     34.00 116.00   0.50    0.30    --  105.75-125.00-120.00  164
 21  \w     42.00 131.00   0.50    0.30    --  105.75-144.00 -60.30  178
 22  \w     34.00 116.00   0.50    0.30    --  105.75-125.00  30.00  164
 23  \w     34.00 116.00   0.50    0.30    --  105.75-125.00  60.00  164
 24  \w     34.00 116.00   0.50    0.30    --  105.75-125.00 120.00  164
 25  \w     34.00 116.00   0.50    0.30    --  105.75-125.00 150.00  164
 26  \w     44.00 133.00   0.50    0.30    --  105.75-148.00 104.79  178
 27  \w     34.00 112.00   0.50    0.30    --  105.75-117.00  50.00  156
 28  \w     34.00 109.00   0.50    0.30    --  105.75 -94.00 120.00  150
 29  \w     26.00  91.00   0.50    0.07    --   49.62-117.00  50.00  130
 30  \w     34.00 116.00   0.50    0.30    --  105.75-125.00-180.00  164
 31  \w     34.00 109.00   0.50    0.30    --  105.75 -94.00-120.00  150
 32  \w     97.00 178.00   0.50    0.30    --  105.75 117.00 137.00  162
 33  \w     92.00 178.00   0.50    0.30    --  105.75 125.00  60.00  172
 34  \w     68.00 122.00   0.50    0.07    --   49.62 161.00 -72.00  108
 35  \w     68.00 163.00   0.50    0.30    --  105.75 161.00 -72.00  190
 36  \w     92.00 178.00   0.50    0.30    --  105.75 125.00 -90.00  172
 37  \w     85.00 178.00   0.50    0.30    --  105.75  77.00  90.00  186
 38  \w     92.00 178.00   0.50    0.30    --  105.75  61.00 120.00  172
 39  \w     85.00 178.00   0.50    0.30    --  105.75  77.00  30.00  186
 40  \w     97.00 178.00   0.50    0.30    --  105.75  45.00  60.00  162
 41  \w     98.00 164.00   0.50    0.30    --  105.75  15.00 120.00  132
 42  \w     98.00 164.00   0.50    0.30    --  105.75  15.00-120.00  132
 43  \w     98.00 164.00   0.50    0.30    --  105.75  15.00-150.00  132
 44  \w    -42.00 -12.00   0.50    0.30    --  -84.25  45.00 -30.00   60
 45  \w   -116.00 -28.00   0.50    0.07    --  -49.62 161.00 -72.00  176
 46  \w   -115.00 -28.00   0.50    0.30    --  -84.25 161.00 -72.00  174
 47  \w    -87.00 -12.00   0.50    0.30    --  -84.25 117.00 137.00  150
 48  \w    -87.00  -4.00   0.50    0.07    --  -49.62 117.00 137.00  166
 49  \w   -121.00 -37.00   0.50    0.07    --  -49.62 -57.00  60.00  168
 50  \w   -121.00 -37.00   0.50    0.07    --  -49.62 -57.00 150.00  168
 51  \w   -121.00 -29.00   0.50    0.07    --  -49.62 -77.00 120.00  184
 52  \w   -121.00 -29.00   0.50    0.07    --  -49.62 -77.00  30.00  184
 53  \w   -121.00 -29.00   0.50    0.07    --  -49.62 -77.00   0.00  184
 54  \w   -121.00 -37.00   0.50    0.07    --  -49.62 -57.00-150.00  168
 55  \w   -121.00 -37.00   0.50    0.07    --  -49.62 -57.00 -90.00  168
 56  \w   -121.00 -75.00   0.50    0.07    --  -49.62-117.00  50.00   92
 57  \w   -121.00 -70.00   0.50    0.07    --  -49.62-125.00  90.00  102
 58  \w   -121.00 -70.00   0.50    0.07    --  -49.62-125.00 -60.00  102
 59  \w   -121.00 -46.00   0.50    0.07    --  -49.62-161.00-100.00  150
 60  \w   -146.00 -46.00   0.50    0.30    --  -84.25-161.00-100.00  200
 61  \w   -156.00 -75.00   0.50    0.30    --  -84.25-117.00  50.00  162
;
_diffrn_measurement_device 'four-circle diffractometer'
_diffrn_measurement_device_type 'XtaLAB Synergy, Dualflex, HyPix'
_diffrn_measurement_method '\w scans'
_diffrn_orient_matrix_type 'CrysAlisPro convention (1999,Acta A55,543-557)'
_diffrn_orient_matrix_UB_11 0.1131932000
_diffrn_orient_matrix_UB_12 -0.0801252000
_diffrn_orient_matrix_UB_13 0.0071433000
_diffrn_orient_matrix_UB_21 0.0034268000
_diffrn_orient_matrix_UB_22 -0.0322889000
_diffrn_orient_matrix_UB_23 -0.1153176000
_diffrn_orient_matrix_UB_31 0.1459509000
_diffrn_orient_matrix_UB_32 0.0872732000
_diffrn_orient_matrix_UB_33 0.0170016000
_diffrn_radiation_monochromator mirror
_diffrn_radiation_probe x-ray
_diffrn_radiation_type 'Cu K\a'
_diffrn_radiation_wavelength 1.54184
_diffrn_reflns_av_R_equivalents 0.0678
_diffrn_reflns_av_unetI/netI 0.0296
_diffrn_reflns_Laue_measured_fraction_full 0.998
_diffrn_reflns_Laue_measured_fraction_max 0.984
_diffrn_reflns_limit_h_max 10
_diffrn_reflns_limit_h_min -10
_diffrn_reflns_limit_k_max 16
_diffrn_reflns_limit_k_min -16
_diffrn_reflns_limit_l_max 17
_diffrn_reflns_limit_l_min -17
_diffrn_reflns_number 50161
_diffrn_reflns_point_group_measured_fraction_full 0.998
_diffrn_reflns_point_group_measured_fraction_max 0.984
_diffrn_reflns_theta_full 74.504
_diffrn_reflns_theta_max 77.951
_diffrn_reflns_theta_min 3.350
_diffrn_source 'micro-focus sealed X-ray tube'
_diffrn_source_type 'PhotonJet (Cu) X-ray Source'
_exptl_absorpt_coefficient_mu 9.949
_exptl_absorpt_correction_T_max 1.00000
_exptl_absorpt_correction_T_min 0.54834
_exptl_absorpt_correction_type multi-scan
_exptl_absorpt_process_details
;
CrysAlisPro 1.171.41.110a (Rigaku Oxford Diffraction, 2021)
Empirical absorption correction using spherical harmonics,
implemented in SCALE3 ABSPACK scaling algorithm.
;
_exptl_crystal_colour yellow
_exptl_crystal_colour_primary yellow
_exptl_crystal_density_diffrn 1.912
_exptl_crystal_description needle
_exptl_crystal_F_000 829
_exptl_crystal_size_max 0.149
_exptl_crystal_size_mid 0.05
_exptl_crystal_size_min 0.041
_refine_diff_density_max 1.673
_refine_diff_density_min -2.216
_refine_diff_density_rms 0.145
_refine_ls_extinction_method none
_refine_ls_goodness_of_fit_ref 1.118
_refine_ls_hydrogen_treatment constr
_refine_ls_matrix_type full
_refine_ls_number_parameters 494
_refine_ls_number_reflns 6228
_refine_ls_number_restraints 202
_refine_ls_restrained_S_all 1.104
_refine_ls_R_factor_all 0.0507
_refine_ls_R_factor_gt 0.0488
_refine_ls_shift/su_max 0.001
_refine_ls_shift/su_mean 0.000
_refine_ls_structure_factor_coef Fsqd
_refine_ls_weighting_details 'w=1/[\s^2^(Fo^2^)+(0.0538P)^2^+8.3150P] where P=(Fo^2^+2Fc^2^)/3'
_refine_ls_weighting_scheme calc
_refine_ls_wR_factor_gt 0.1235
_refine_ls_wR_factor_ref 0.1249
_reflns_Friedel_coverage 0.000
_reflns_number_gt 5962
_reflns_number_total 6228
_reflns_threshold_expression 'I > 2\s(I)'
_cod_data_source_file d1ra08261b2.cif
_cod_data_source_block syras01
_cod_original_cell_volume 1482.59(5)
_cod_original_formula_sum 'C34 H20 Br0.80 Cl0.20 N4 O7 Re'
_cod_database_code 7244388
_shelx_shelxl_version_number 2018/3
_shelx_space_group_comment
;
The symmetry employed for this shelxl refinement is uniquely defined
by the following loop, which should always be used as a source of
symmetry information in preference to the above space-group names.
They are only intended as comments.
;
_shelx_estimated_absorpt_t_max 0.686
_shelx_estimated_absorpt_t_min 0.319
_reflns_odcompleteness_completeness 99.79
_reflns_odcompleteness_iscentric 1
_reflns_odcompleteness_theta 74.33
_olex2_refinement_description
;
1. Fixed Uiso
 At 1.2 times of:
  All C(H) groups
 At 1.5 times of:
  All C(H,H,H) groups
2. Restrained distances
 Re1-Br1
 2.56 with sigma of 0.02
 Re1-Cl1
 2.41 with sigma of 0.02
3. Restrained planarity
 C28, C29, C30, C31, C32, C33, C34
 with sigma of 0.04
 C28', C29', C30', C31', C32', C33', C34'
 with sigma of 0.04
4. Uiso/Uaniso restraints and constraints
All non-hydrogen atoms have similar U: within 1.2A with sigma of 0.02 and sigma
for terminal atoms of 0.04 within 1.2A
Uanis(Br1) = Uanis(Cl1)
5. Rigid body (RIGU) restrains
 C28, C29, C30, C31, C32, C33, C34
 with sigma for 1-2 distances of 0.004 and sigma for 1-3 distances of 0.004
 C28', C29', C30', C31', C32', C33', C34'
 with sigma for 1-2 distances of 0.004 and sigma for 1-3 distances of 0.004
6. Same fragment restrains
{C28, C29, C34, C33, C32, C31, C30} sigma for 1-2: 0.02, 1-3: 0.04
as in
{C28, C29, C30, C31, C32, C33, C34}
{C28', C29', C34', C33', C32', C31', C30'} sigma for 1-2: 0.02, 1-3: 0.04
as in
{C28', C29', C30', C31', C32', C33', C34'}
7. Others
 Sof(Cl1)=1-FVAR(1)
 Sof(Br1)=FVAR(1)
 Sof(C28')=Sof(H28D)=Sof(H28E)=Sof(H28F)=Sof(C29')=Sof(C30')=Sof(H30')=
 Sof(C31')=Sof(H31')=Sof(C32')=Sof(H32')=Sof(C33')=Sof(H33')=Sof(C34')=
 Sof(H34')=1-FVAR(2)
 Sof(C28)=Sof(H28A)=Sof(H28B)=Sof(H28C)=Sof(C29)=Sof(C30)=Sof(H30)=Sof(C31)=
 Sof(H31)=Sof(C32)=Sof(H32)=Sof(C33)=Sof(H33)=Sof(C34)=Sof(H34)=FVAR(2)
8.a Aromatic/amide H refined with riding coordinates:
 C4(H4), C5(H5), C6(H6), C8(H8), C11(H11), C12(H12), C13(H13), C21(H21),
 C22(H22), C25(H25), C26(H26), C27(H27), C30(H30), C31(H31), C32(H32), C33(H33),
  C34(H34), C30'(H30'), C31'(H31'), C32'(H32'), C33'(H33'), C34'(H34')
8.b Idealised Me refined as rotating group:
 C28(H28A,H28B,H28C), C28'(H28D,H28E,H28F)
;
_olex2_submission_original_sample_id syras01
_olex2_submission_special_instructions 'No special instructions were received'
_oxdiff_exptl_absorpt_empirical_details
;
Empirical correction (ABSPACK) includes:
- Absorption correction using spherical harmonics
- Frame scaling
;
_oxdiff_exptl_absorpt_empirical_full_max 2.335
_oxdiff_exptl_absorpt_empirical_full_min 0.527

loop_
_space_group_symop_operation_xyz
'x, y, z'
'-x, -y, -z'

loop_
_atom_site_label
_atom_site_type_symbol
_atom_site_fract_x
_atom_site_fract_y
_atom_site_fract_z
_atom_site_U_iso_or_equiv
_atom_site_adp_type
_atom_site_occupancy
_atom_site_site_symmetry_order
_atom_site_calc_flag
_atom_site_refinement_flags_posn
_atom_site_refinement_flags_adp
_atom_site_refinement_flags_occupancy
_atom_site_disorder_assembly
_atom_site_disorder_group
Re1 Re 0.30600(3) 0.28970(2) 0.63559(2) 0.03624(11) Uani 1 1 d D . . . .
O1 O 0.3161(7) 0.5250(4) 0.7604(4) 0.0584(14) Uani 1 1 d . U . . .
O2 O 0.0257(6) 0.2321(5) 0.7419(4) 0.0541(13) Uani 1 1 d . U . . .
O3 O 0.5449(7) 0.2675(5) 0.7973(5) 0.0586(13) Uani 1 1 d . U . . .
O4 O 0.8985(6) 0.0479(4) 0.3142(4) 0.0479(11) Uani 1 1 d . . . . .
O5 O 0.5572(5) 0.2101(3) 0.1662(3) 0.0369(9) Uani 1 1 d . . . . .
O6 O 1.3931(7) 0.0456(4) -0.0528(5) 0.0604(14) Uani 1 1 d . . . . .
O7 O 1.3365(7) 0.1984(5) -0.0563(5) 0.0664(16) Uani 1 1 d . . . . .
N1 N 0.3090(6) 0.1315(4) 0.5288(4) 0.0320(10) Uani 1 1 d . . . . .
N2 N 0.4876(6) 0.3144(4) 0.5412(4) 0.0324(10) Uani 1 1 d . . . . .
N3 N 0.7322(5) 0.1354(4) 0.2444(4) 0.0294(9) Uani 1 1 d . . . . .
N4 N 1.3160(7) 0.1206(5) -0.0271(5) 0.0507(14) Uani 1 1 d . . . . .
C1 C 0.3126(8) 0.4373(6) 0.7151(6) 0.0484(16) Uani 1 1 d . U . . .
C2 C 0.1306(9) 0.2533(6) 0.7040(5) 0.0464(15) Uani 1 1 d . U . . .
C3 C 0.4730(9) 0.2747(5) 0.7434(5) 0.0381(13) Uani 1 1 d . U . . .
C4 C 0.2190(7) 0.0406(5) 0.5255(5) 0.0352(12) Uani 1 1 d . . . . .
H4 H 0.150358 0.042029 0.575814 0.042 Uiso 1 1 calc R U . . .
C5 C 0.2225(7) -0.0560(5) 0.4508(5) 0.0378(13) Uani 1 1 d . . . . .
H5 H 0.155600 -0.118776 0.449955 0.045 Uiso 1 1 calc R U . . .
C6 C 0.3228(7) -0.0601(5) 0.3787(5) 0.0380(13) Uani 1 1 d . . . . .
H6 H 0.326561 -0.125933 0.327969 0.046 Uiso 1 1 calc R U . . .
C7 C 0.4205(7) 0.0338(4) 0.3799(5) 0.0318(11) Uani 1 1 d . . . . .
C8 C 0.5296(7) 0.0377(4) 0.3091(5) 0.0322(11) Uani 1 1 d . . . . .
H8 H 0.538716 -0.025610 0.256602 0.039 Uiso 1 1 calc R U . . .
C9 C 0.6212(7) 0.1314(4) 0.3159(4) 0.0308(11) Uani 1 1 d . . . . .
C10 C 0.6126(7) 0.2292(4) 0.3944(4) 0.0302(11) Uani 1 1 d . . . . .
C11 C 0.7041(7) 0.3282(4) 0.4046(5) 0.0339(12) Uani 1 1 d . . . . .
H11 H 0.777133 0.333930 0.358185 0.041 Uiso 1 1 calc R U . . .
C12 C 0.6860(7) 0.4158(5) 0.4823(5) 0.0387(13) Uani 1 1 d . . . . .
H12 H 0.747243 0.483097 0.490737 0.046 Uiso 1 1 calc R U . . .
C13 C 0.5771(7) 0.4063(5) 0.5496(5) 0.0389(13) Uani 1 1 d . . . . .
H13 H 0.566666 0.468079 0.603528 0.047 Uiso 1 1 calc R U . . .
C14 C 0.5051(7) 0.2267(4) 0.4641(4) 0.0294(11) Uani 1 1 d . . . . .
C15 C 0.4084(6) 0.1279(4) 0.4577(4) 0.0289(11) Uani 1 1 d . . . . .
C16 C 0.8734(7) 0.0913(4) 0.2510(5) 0.0338(12) Uani 1 1 d . . . . .
C17 C 0.9848(7) 0.1003(4) 0.1785(5) 0.0325(11) Uani 1 1 d . . . . .
C18 C 0.9476(7) 0.1474(4) 0.1032(5) 0.0350(12) Uani 1 1 d . . . . .
C19 C 0.7986(7) 0.1861(5) 0.0966(5) 0.0347(12) Uani 1 1 d . . . . .
C20 C 0.6851(7) 0.1796(4) 0.1688(5) 0.0333(12) Uani 1 1 d . . . . .
C21 C 1.1257(7) 0.0598(5) 0.1819(5) 0.0394(13) Uani 1 1 d . . . . .
H21 H 1.151002 0.027560 0.231851 0.047 Uiso 1 1 calc R U . . .
C22 C 1.2326(7) 0.0658(5) 0.1123(5) 0.0427(15) Uani 1 1 d . . . . .
H22 H 1.328986 0.036389 0.114294 0.051 Uiso 1 1 calc R U . . .
C23 C 1.1981(7) 0.1134(5) 0.0425(5) 0.0389(13) Uani 1 1 d . . . . .
C24 C 1.0542(7) 0.1553(5) 0.0337(5) 0.0377(13) Uani 1 1 d . . . . .
C25 C 1.0067(9) 0.2004(6) -0.0436(5) 0.0467(15) Uani 1 1 d . . . . .
H25 H 1.076804 0.206327 -0.091561 0.056 Uiso 1 1 calc R U . . .
C26 C 0.8617(9) 0.2348(6) -0.0484(6) 0.0486(16) Uani 1 1 d . . . . .
H26 H 0.831153 0.263000 -0.100639 0.058 Uiso 1 1 calc R U . . .
C27 C 0.7579(8) 0.2289(5) 0.0222(5) 0.0432(14) Uani 1 1 d . . . . .
H27 H 0.658648 0.254740 0.018772 0.052 Uiso 1 1 calc R U . . .
Br1 Br 0.0987(4) 0.3007(2) 0.49101(18) 0.0404(4) Uani 0.796(6) 1 d D U P A 1
Cl1 Cl 0.111(4) 0.311(3) 0.508(2) 0.0404(4) Uani 0.204(6) 1 d D U P A 2
C28 C 0.237(4) 0.4851(19) 0.006(2) 0.132(10) Uani 0.483(17) 1 d D U P B 1
H28A H 0.142757 0.512373 -0.016414 0.198 Uiso 0.483(17) 1 calc R U P B 1
H28B H 0.254364 0.422363 -0.048785 0.198 Uiso 0.483(17) 1 calc R U P B 1
H28C H 0.331370 0.540430 0.021705 0.198 Uiso 0.483(17) 1 calc R U P B 1
C29 C 0.209(2) 0.4541(13) 0.100(2) 0.082(5) Uani 0.483(17) 1 d D U P B 1
C30 C 0.079(3) 0.4805(18) 0.154(2) 0.106(7) Uani 0.483(17) 1 d D U P B 1
H30 H 0.003622 0.518620 0.131525 0.127 Uiso 0.483(17) 1 calc R U P B 1
C31 C 0.061(3) 0.451(2) 0.238(2) 0.096(5) Uani 0.483(17) 1 d D U P B 1
H31 H -0.025456 0.471455 0.274547 0.115 Uiso 0.483(17) 1 calc R U P B 1
C32 C 0.162(2) 0.3937(17) 0.272(2) 0.073(5) Uani 0.483(17) 1 d D U P B 1
H32 H 0.144574 0.372094 0.329814 0.087 Uiso 0.483(17) 1 calc R U P B 1
C33 C 0.289(3) 0.3686(15) 0.2210(19) 0.063(5) Uani 0.483(17) 1 d D U P B 1
H33 H 0.361971 0.329249 0.243882 0.076 Uiso 0.483(17) 1 calc R U P B 1
C34 C 0.316(3) 0.3983(17) 0.1372(19) 0.067(4) Uani 0.483(17) 1 d D U P B 1
H34 H 0.407247 0.380993 0.104489 0.080 Uiso 0.483(17) 1 calc R U P B 1
C28' C 0.354(3) 0.4781(18) 0.049(2) 0.121(10) Uani 0.517(17) 1 d D U P B 2
H28D H 0.280962 0.447737 -0.015202 0.181 Uiso 0.517(17) 1 calc R U P B 2
H28E H 0.448823 0.442664 0.043872 0.181 Uiso 0.517(17) 1 calc R U P B 2
H28F H 0.386426 0.554563 0.061479 0.181 Uiso 0.517(17) 1 calc R U P B 2
C29' C 0.271(2) 0.4621(12) 0.1328(19) 0.076(5) Uani 0.517(17) 1 d D U P B 2
C30' C 0.156(2) 0.5259(15) 0.1766(17) 0.089(6) Uani 0.517(17) 1 d D U P B 2
H30' H 0.130446 0.581019 0.151219 0.107 Uiso 0.517(17) 1 calc R U P B 2
C31' C 0.085(2) 0.5090(16) 0.2537(18) 0.081(5) Uani 0.517(17) 1 d D U P B 2
H31' H 0.012064 0.554310 0.284009 0.097 Uiso 0.517(17) 1 calc R U P B 2
C32' C 0.115(2) 0.4285(12) 0.2882(19) 0.066(4) Uani 0.517(17) 1 d D U P B 2
H32' H 0.056500 0.414856 0.338972 0.079 Uiso 0.517(17) 1 calc R U P B 2
C33' C 0.225(3) 0.3667(15) 0.2525(17) 0.065(5) Uani 0.517(17) 1 d D U P B 2
H33' H 0.248813 0.313200 0.280861 0.078 Uiso 0.517(17) 1 calc R U P B 2
C34' C 0.302(3) 0.3816(17) 0.1758(19) 0.070(5) Uani 0.517(17) 1 d D U P B 2
H34' H 0.378816 0.337298 0.150196 0.085 Uiso 0.517(17) 1 calc R U P B 2

loop_
_atom_site_aniso_label
_atom_site_aniso_U_11
_atom_site_aniso_U_22
_atom_site_aniso_U_33
_atom_site_aniso_U_23
_atom_site_aniso_U_13
_atom_site_aniso_U_12
Re1 0.03416(16) 0.03807(16) 0.03978(17) 0.01393(12) 0.01022(11) 0.01071(11)
O1 0.059(3) 0.042(3) 0.065(3) -0.001(2) 0.016(3) 0.014(2)
O2 0.045(3) 0.070(3) 0.058(3) 0.030(3) 0.026(2) 0.012(2)
O3 0.047(3) 0.063(3) 0.069(4) 0.020(3) 0.018(3) 0.018(3)
O4 0.046(3) 0.058(3) 0.059(3) 0.037(2) 0.017(2) 0.023(2)
O5 0.036(2) 0.034(2) 0.046(2) 0.0183(18) 0.0063(18) 0.0101(17)
O6 0.053(3) 0.046(3) 0.074(4) 0.003(3) 0.023(3) 0.008(2)
O7 0.060(3) 0.080(4) 0.082(4) 0.052(4) 0.027(3) 0.016(3)
N1 0.033(2) 0.029(2) 0.038(3) 0.014(2) 0.008(2) 0.0088(19)
N2 0.029(2) 0.031(2) 0.038(3) 0.012(2) 0.0090(19) 0.0043(18)
N3 0.029(2) 0.028(2) 0.036(2) 0.0150(19) 0.0070(19) 0.0079(18)
N4 0.043(3) 0.049(3) 0.056(4) 0.011(3) 0.007(3) 0.005(3)
C1 0.036(3) 0.064(5) 0.047(4) 0.019(3) 0.008(3) 0.011(3)
C2 0.052(4) 0.047(4) 0.044(4) 0.016(3) 0.014(3) 0.016(3)
C3 0.060(4) 0.032(3) 0.026(3) 0.011(2) 0.016(3) 0.009(3)
C4 0.028(3) 0.036(3) 0.052(3) 0.028(3) 0.009(2) 0.008(2)
C5 0.032(3) 0.035(3) 0.058(4) 0.028(3) 0.010(3) 0.009(2)
C6 0.035(3) 0.027(3) 0.056(4) 0.019(3) 0.004(3) 0.007(2)
C7 0.028(3) 0.029(3) 0.042(3) 0.017(2) 0.002(2) 0.007(2)
C8 0.033(3) 0.028(3) 0.037(3) 0.013(2) 0.005(2) 0.008(2)
C9 0.030(3) 0.031(3) 0.035(3) 0.015(2) 0.006(2) 0.006(2)
C10 0.030(3) 0.026(2) 0.037(3) 0.013(2) 0.004(2) 0.006(2)
C11 0.030(3) 0.027(3) 0.046(3) 0.014(2) 0.005(2) 0.003(2)
C12 0.039(3) 0.024(3) 0.052(4) 0.011(3) 0.011(3) 0.001(2)
C13 0.036(3) 0.029(3) 0.048(3) 0.008(3) 0.006(3) 0.003(2)
C14 0.030(3) 0.025(2) 0.036(3) 0.012(2) 0.004(2) 0.008(2)
C15 0.029(3) 0.026(2) 0.034(3) 0.011(2) 0.008(2) 0.009(2)
C16 0.033(3) 0.027(3) 0.042(3) 0.012(2) 0.005(2) 0.008(2)
C17 0.029(3) 0.028(3) 0.038(3) 0.008(2) 0.003(2) 0.004(2)
C18 0.039(3) 0.025(3) 0.038(3) 0.007(2) 0.004(2) 0.001(2)
C19 0.035(3) 0.028(3) 0.041(3) 0.011(2) 0.006(2) 0.003(2)
C20 0.035(3) 0.026(3) 0.040(3) 0.014(2) 0.004(2) 0.004(2)
C21 0.035(3) 0.035(3) 0.046(3) 0.010(3) 0.005(3) 0.009(2)
C22 0.027(3) 0.035(3) 0.057(4) 0.004(3) 0.005(3) 0.004(2)
C23 0.035(3) 0.036(3) 0.040(3) 0.007(3) 0.007(3) -0.002(2)
C24 0.036(3) 0.033(3) 0.040(3) 0.007(2) 0.008(3) 0.001(2)
C25 0.048(4) 0.049(4) 0.048(4) 0.024(3) 0.011(3) 0.000(3)
C26 0.053(4) 0.049(4) 0.056(4) 0.033(3) 0.012(3) 0.009(3)
C27 0.045(3) 0.041(3) 0.053(4) 0.027(3) 0.010(3) 0.010(3)
Br1 0.0362(7) 0.0352(9) 0.0505(12) 0.0166(8) -0.0016(6) 0.0071(6)
Cl1 0.0362(7) 0.0352(9) 0.0505(12) 0.0166(8) -0.0016(6) 0.0071(6)
C28 0.18(3) 0.082(16) 0.15(2) 0.067(16) 0.005(18) 0.008(19)
C29 0.074(12) 0.052(9) 0.103(13) 0.013(9) -0.023(9) 0.004(9)
C30 0.083(14) 0.073(15) 0.160(17) 0.035(14) 0.002(12) 0.026(11)
C31 0.053(9) 0.072(12) 0.156(13) 0.025(11) 0.010(9) 0.018(9)
C32 0.051(11) 0.044(11) 0.102(11) -0.002(9) 0.002(8) 0.003(7)
C33 0.055(10) 0.040(8) 0.077(12) -0.005(7) -0.008(8) 0.012(7)
C34 0.058(8) 0.039(8) 0.086(12) 0.003(7) -0.006(8) 0.004(6)
C28' 0.15(3) 0.074(14) 0.16(2) 0.050(15) 0.053(18) 0.043(16)
C29' 0.064(10) 0.045(8) 0.108(12) 0.017(8) -0.009(8) 0.004(7)
C30' 0.075(13) 0.062(12) 0.157(16) 0.066(12) 0.023(11) 0.025(9)
C31' 0.043(8) 0.062(10) 0.160(14) 0.065(11) 0.016(9) 0.013(8)
C32' 0.043(9) 0.036(8) 0.119(11) 0.031(8) -0.004(7) 0.005(6)
C33' 0.053(12) 0.039(7) 0.086(11) 0.005(8) -0.019(7) 0.006(7)
C34' 0.067(9) 0.036(8) 0.093(14) 0.002(8) -0.007(9) 0.012(7)

loop_
_atom_type_symbol
_atom_type_description
_atom_type_scat_dispersion_real
_atom_type_scat_dispersion_imag
_atom_type_scat_source
C C 0.0181 0.0091 'International Tables Vol C Tables 4.2.6.8 and 6.1.1.4'
H H 0.0000 0.0000 'International Tables Vol C Tables 4.2.6.8 and 6.1.1.4'
Br Br -0.6763 1.2805 'International Tables Vol C Tables 4.2.6.8 and 6.1.1.4'
Cl Cl 0.3639 0.7018 'International Tables Vol C Tables 4.2.6.8 and 6.1.1.4'
N N 0.0311 0.0180 'International Tables Vol C Tables 4.2.6.8 and 6.1.1.4'
O O 0.0492 0.0322 'International Tables Vol C Tables 4.2.6.8 and 6.1.1.4'
Re Re -5.2083 5.8923 'International Tables Vol C Tables 4.2.6.8 and 6.1.1.4'

loop_
_geom_angle_atom_site_label_1
_geom_angle_atom_site_label_2
_geom_angle_atom_site_label_3
_geom_angle
_geom_angle_site_symmetry_1
_geom_angle_site_symmetry_3
_geom_angle_publ_flag
N1 Re1 Br1 82.57(14) . . ?
N1 Re1 Cl1 86.2(8) . . ?
N2 Re1 N1 75.28(18) . . ?
N2 Re1 Br1 86.00(16) . . ?
N2 Re1 Cl1 87.1(10) . . ?
C1 Re1 N1 171.9(2) . . ?
C1 Re1 N2 97.6(2) . . ?
C1 Re1 C3 89.6(3) . . ?
C1 Re1 Br1 93.1(2) . . ?
C1 Re1 Cl1 89.5(8) . . ?
C2 Re1 N1 98.4(2) . . ?
C2 Re1 N2 172.6(2) . . ?
C2 Re1 C1 88.3(3) . . ?
C2 Re1 C3 92.2(3) . . ?
C2 Re1 Br1 89.3(2) . . ?
C2 Re1 Cl1 88.6(10) . . ?
C3 Re1 N1 94.5(2) . . ?
C3 Re1 N2 92.2(2) . . ?
C3 Re1 Br1 176.92(18) . . ?
C3 Re1 Cl1 178.8(9) . . ?
C4 N1 Re1 126.3(4) . . ?
C4 N1 C15 118.2(5) . . ?
C15 N1 Re1 115.4(4) . . ?
C13 N2 Re1 126.5(4) . . ?
C13 N2 C14 117.9(5) . . ?
C14 N2 Re1 115.6(4) . . ?
C16 N3 C9 118.8(5) . . ?
C16 N3 C20 124.8(5) . . ?
C20 N3 C9 116.3(5) . . ?
O6 N4 C23 116.7(6) . . ?
O7 N4 O6 122.7(7) . . ?
O7 N4 C23 120.6(6) . . ?
O1 C1 Re1 178.7(7) . . ?
O2 C2 Re1 178.2(7) . . ?
O3 C3 Re1 175.5(7) . . ?
N1 C4 H4 118.9 . . ?
N1 C4 C5 122.3(6) . . ?
C5 C4 H4 118.9 . . ?
C4 C5 H5 120.1 . . ?
C6 C5 C4 119.8(5) . . ?
C6 C5 H5 120.1 . . ?
C5 C6 H6 120.1 . . ?
C5 C6 C7 119.7(6) . . ?
C7 C6 H6 120.1 . . ?
C6 C7 C8 124.0(6) . . ?
C15 C7 C6 116.7(5) . . ?
C15 C7 C8 119.3(5) . . ?
C7 C8 H8 119.7 . . ?
C9 C8 C7 120.6(5) . . ?
C9 C8 H8 119.7 . . ?
C8 C9 N3 120.7(5) . . ?
C8 C9 C10 121.8(5) . . ?
C10 C9 N3 117.5(5) . . ?
C11 C10 C9 124.1(5) . . ?
C14 C10 C9 118.2(5) . . ?
C14 C10 C11 117.7(5) . . ?
C10 C11 H11 120.6 . . ?
C12 C11 C10 118.9(6) . . ?
C12 C11 H11 120.6 . . ?
C11 C12 H12 120.0 . . ?
C11 C12 C13 119.9(5) . . ?
C13 C12 H12 120.0 . . ?
N2 C13 C12 122.7(6) . . ?
N2 C13 H13 118.7 . . ?
C12 C13 H13 118.7 . . ?
N2 C14 C10 123.0(5) . . ?
N2 C14 C15 116.7(5) . . ?
C10 C14 C15 120.3(5) . . ?
N1 C15 C7 123.3(5) . . ?
N1 C15 C14 116.8(5) . . ?
C7 C15 C14 119.8(5) . . ?
O4 C16 N3 120.2(5) . . ?
O4 C16 C17 123.0(5) . . ?
N3 C16 C17 116.7(5) . . ?
C18 C17 C16 121.2(5) . . ?
C21 C17 C16 119.5(6) . . ?
C21 C17 C18 119.2(6) . . ?
C17 C18 C19 119.7(6) . . ?
C24 C18 C17 121.0(6) . . ?
C24 C18 C19 119.3(6) . . ?
C18 C19 C20 120.6(5) . . ?
C27 C19 C18 120.6(6) . . ?
C27 C19 C20 118.8(6) . . ?
O5 C20 N3 119.8(5) . . ?
O5 C20 C19 123.4(5) . . ?
N3 C20 C19 116.8(5) . . ?
C17 C21 H21 119.7 . . ?
C17 C21 C22 120.6(6) . . ?
C22 C21 H21 119.7 . . ?
C21 C22 H22 120.1 . . ?
C23 C22 C21 119.7(6) . . ?
C23 C22 H22 120.1 . . ?
C22 C23 N4 117.9(6) . . ?
C22 C23 C24 122.7(6) . . ?
C24 C23 N4 119.4(6) . . ?
C18 C24 C23 116.7(6) . . ?
C18 C24 C25 118.3(6) . . ?
C23 C24 C25 124.9(6) . . ?
C24 C25 H25 119.7 . . ?
C26 C25 C24 120.5(6) . . ?
C26 C25 H25 119.7 . . ?
C25 C26 H26 119.6 . . ?
C25 C26 C27 120.9(6) . . ?
C27 C26 H26 119.6 . . ?
C19 C27 C26 120.3(6) . . ?
C19 C27 H27 119.9 . . ?
C26 C27 H27 119.9 . . ?
H28A C28 H28B 109.5 . . ?
H28A C28 H28C 109.5 . . ?
H28B C28 H28C 109.5 . . ?
C29 C28 H28A 109.5 . . ?
C29 C28 H28B 109.5 . . ?
C29 C28 H28C 109.5 . . ?
C30 C29 C28 123(2) . . ?
C34 C29 C28 120(2) . . ?
C34 C29 C30 117(3) . . ?
C29 C30 H30 120.1 . . ?
C31 C30 C29 120(2) . . ?
C31 C30 H30 120.1 . . ?
C30 C31 H31 118.4 . . ?
C32 C31 C30 123(2) . . ?
C32 C31 H31 118.4 . . ?
C31 C32 H32 121.3 . . ?
C31 C32 C33 117(3) . . ?
C33 C32 H32 121.3 . . ?
C32 C33 H33 118.9 . . ?
C32 C33 C34 122(2) . . ?
C34 C33 H33 118.9 . . ?
C29 C34 H34 119.8 . . ?
C33 C34 C29 120(2) . . ?
C33 C34 H34 119.8 . . ?
H28D C28' H28E 109.5 . . ?
H28D C28' H28F 109.5 . . ?
H28E C28' H28F 109.5 . . ?
C29' C28' H28D 109.5 . . ?
C29' C28' H28E 109.5 . . ?
C29' C28' H28F 109.5 . . ?
C30' C29' C28' 122.7(17) . . ?
C30' C29' C34' 116(2) . . ?
C34' C29' C28' 121.6(17) . . ?
C29' C30' H30' 119.7 . . ?
C31' C30' C29' 120.7(17) . . ?
C31' C30' H30' 119.7 . . ?
C30' C31' H31' 119.6 . . ?
C32' C31' C30' 120.7(18) . . ?
C32' C31' H31' 119.6 . . ?
C31' C32' H32' 119.1 . . ?
C31' C32' C33' 122(2) . . ?
C33' C32' H32' 119.1 . . ?
C32' C33' H33' 120.3 . . ?
C32' C33' C34' 119.5(19) . . ?
C34' C33' H33' 120.3 . . ?
C29' C34' H34' 119.3 . . ?
C33' C34' C29' 121.4(19) . . ?
C33' C34' H34' 119.3 . . ?

loop_
_geom_bond_atom_site_label_1
_geom_bond_atom_site_label_2
_geom_bond_distance
_geom_bond_site_symmetry_2
_geom_bond_publ_flag
Re1 N1 2.184(5) . ?
Re1 N2 2.175(5) . ?
Re1 C1 1.933(8) . ?
Re1 C2 1.932(7) . ?
Re1 C3 2.048(8) . ?
Re1 Br1 2.6107(18) . ?
Re1 Cl1 2.427(17) . ?
O1 C1 1.142(9) . ?
O2 C2 1.127(8) . ?
O3 C3 0.963(8) . ?
O4 C16 1.216(7) . ?
O5 C20 1.205(7) . ?
O6 N4 1.240(8) . ?
O7 N4 1.227(8) . ?
N1 C4 1.339(7) . ?
N1 C15 1.354(7) . ?
N2 C13 1.329(8) . ?
N2 C14 1.360(7) . ?
N3 C9 1.443(7) . ?
N3 C16 1.404(7) . ?
N3 C20 1.412(7) . ?
N4 C23 1.472(9) . ?
C4 H4 0.9500 . ?
C4 C5 1.392(9) . ?
C5 H5 0.9500 . ?
C5 C6 1.370(9) . ?
C6 H6 0.9500 . ?
C6 C7 1.411(8) . ?
C7 C8 1.423(8) . ?
C7 C15 1.407(8) . ?
C8 H8 0.9500 . ?
C8 C9 1.362(8) . ?
C9 C10 1.439(8) . ?
C10 C11 1.409(7) . ?
C10 C14 1.399(8) . ?
C11 H11 0.9500 . ?
C11 C12 1.365(9) . ?
C12 H12 0.9500 . ?
C12 C13 1.398(9) . ?
C13 H13 0.9500 . ?
C14 C15 1.439(7) . ?
C16 C17 1.468(8) . ?
C17 C18 1.415(9) . ?
C17 C21 1.372(8) . ?
C18 C19 1.428(9) . ?
C18 C24 1.404(9) . ?
C19 C20 1.470(8) . ?
C19 C27 1.373(9) . ?
C21 H21 0.9500 . ?
C21 C22 1.401(9) . ?
C22 H22 0.9500 . ?
C22 C23 1.350(10) . ?
C23 C24 1.413(9) . ?
C24 C25 1.442(10) . ?
C25 H25 0.9500 . ?
C25 C26 1.367(10) . ?
C26 H26 0.9500 . ?
C26 C27 1.394(10) . ?
C27 H27 0.9500 . ?
C28 H28A 0.9800 . ?
C28 H28B 0.9800 . ?
C28 H28C 0.9800 . ?
C28 C29 1.53(4) . ?
C29 C30 1.41(3) . ?
C29 C34 1.40(2) . ?
C30 H30 0.9500 . ?
C30 C31 1.37(3) . ?
C31 H31 0.9500 . ?
C31 C32 1.36(3) . ?
C32 H32 0.9500 . ?
C32 C33 1.37(3) . ?
C33 H33 0.9500 . ?
C33 C34 1.38(3) . ?
C34 H34 0.9500 . ?
C28' H28D 0.9800 . ?
C28' H28E 0.9800 . ?
C28' H28F 0.9800 . ?
C28' C29' 1.48(4) . ?
C29' C30' 1.42(2) . ?
C29' C34' 1.42(2) . ?
C30' H30' 0.9500 . ?
C30' C31' 1.35(3) . ?
C31' H31' 0.9500 . ?
C31' C32' 1.35(2) . ?
C32' H32' 0.9500 . ?
C32' C33' 1.35(2) . ?
C33' H33' 0.9500 . ?
C33' C34' 1.36(3) . ?
C34' H34' 0.9500 . ?

loop_
_geom_torsion_atom_site_label_1
_geom_torsion_atom_site_label_2
_geom_torsion_atom_site_label_3
_geom_torsion_atom_site_label_4
_geom_torsion
_geom_torsion_site_symmetry_1
_geom_torsion_site_symmetry_2
_geom_torsion_site_symmetry_3
_geom_torsion_site_symmetry_4
_geom_torsion_publ_flag
Re1 N1 C4 C5 176.3(4) . . . . ?
Re1 N1 C15 C7 -177.0(4) . . . . ?
Re1 N1 C15 C14 3.0(6) . . . . ?
Re1 N2 C13 C12 -176.8(5) . . . . ?
Re1 N2 C14 C10 177.9(4) . . . . ?
Re1 N2 C14 C15 -3.2(6) . . . . ?
O4 C16 C17 C18 177.2(6) . . . . ?
O4 C16 C17 C21 -1.1(9) . . . . ?
O6 N4 C23 C22 33.9(9) . . . . ?
O6 N4 C23 C24 -145.7(6) . . . . ?
O7 N4 C23 C22 -145.3(7) . . . . ?
O7 N4 C23 C24 35.1(9) . . . . ?
N1 C4 C5 C6 1.2(9) . . . . ?
N2 C14 C15 N1 0.1(8) . . . . ?
N2 C14 C15 C7 -179.9(5) . . . . ?
N3 C9 C10 C11 0.8(8) . . . . ?
N3 C9 C10 C14 179.8(5) . . . . ?
N3 C16 C17 C18 -2.4(8) . . . . ?
N3 C16 C17 C21 179.3(5) . . . . ?
N4 C23 C24 C18 -179.1(5) . . . . ?
N4 C23 C24 C25 4.0(9) . . . . ?
C4 N1 C15 C7 0.8(8) . . . . ?
C4 N1 C15 C14 -179.2(5) . . . . ?
C4 C5 C6 C7 -0.7(9) . . . . ?
C5 C6 C7 C8 179.3(6) . . . . ?
C5 C6 C7 C15 0.3(8) . . . . ?
C6 C7 C8 C9 -179.3(6) . . . . ?
C6 C7 C15 N1 -0.3(8) . . . . ?
C6 C7 C15 C14 179.7(5) . . . . ?
C7 C8 C9 N3 179.8(5) . . . . ?
C7 C8 C9 C10 0.4(9) . . . . ?
C8 C7 C15 N1 -179.5(5) . . . . ?
C8 C7 C15 C14 0.5(8) . . . . ?
C8 C9 C10 C11 -179.8(6) . . . . ?
C8 C9 C10 C14 -0.8(8) . . . . ?
C9 N3 C16 O4 2.2(8) . . . . ?
C9 N3 C16 C17 -178.2(5) . . . . ?
C9 N3 C20 O5 -0.9(8) . . . . ?
C9 N3 C20 C19 178.9(5) . . . . ?
C9 C10 C11 C12 -179.8(6) . . . . ?
C9 C10 C14 N2 179.9(5) . . . . ?
C9 C10 C14 C15 1.0(8) . . . . ?
C10 C11 C12 C13 -0.5(9) . . . . ?
C10 C14 C15 N1 179.1(5) . . . . ?
C10 C14 C15 C7 -1.0(8) . . . . ?
C11 C10 C14 N2 -1.1(8) . . . . ?
C11 C10 C14 C15 -179.9(5) . . . . ?
C11 C12 C13 N2 -0.4(10) . . . . ?
C13 N2 C14 C10 0.2(9) . . . . ?
C13 N2 C14 C15 179.1(5) . . . . ?
C14 N2 C13 C12 0.5(9) . . . . ?
C14 C10 C11 C12 1.2(9) . . . . ?
C15 N1 C4 C5 -1.2(9) . . . . ?
C15 C7 C8 C9 -0.3(8) . . . . ?
C16 N3 C9 C8 -72.7(7) . . . . ?
C16 N3 C9 C10 106.8(6) . . . . ?
C16 N3 C20 O5 175.9(5) . . . . ?
C16 N3 C20 C19 -4.4(8) . . . . ?
C16 C17 C18 C19 -0.7(8) . . . . ?
C16 C17 C18 C24 -179.7(5) . . . . ?
C16 C17 C21 C22 178.9(5) . . . . ?
C17 C18 C19 C20 1.4(8) . . . . ?
C17 C18 C19 C27 -177.9(6) . . . . ?
C17 C18 C24 C23 0.5(8) . . . . ?
C17 C18 C24 C25 177.6(6) . . . . ?
C17 C21 C22 C23 1.2(9) . . . . ?
C18 C17 C21 C22 0.5(9) . . . . ?
C18 C19 C20 O5 -179.3(6) . . . . ?
C18 C19 C20 N3 0.9(8) . . . . ?
C18 C19 C27 C26 0.3(10) . . . . ?
C18 C24 C25 C26 0.2(10) . . . . ?
C19 C18 C24 C23 -178.5(5) . . . . ?
C19 C18 C24 C25 -1.4(9) . . . . ?
C20 N3 C9 C8 104.3(6) . . . . ?
C20 N3 C9 C10 -76.3(6) . . . . ?
C20 N3 C16 O4 -174.5(6) . . . . ?
C20 N3 C16 C17 5.1(8) . . . . ?
C20 C19 C27 C26 -179.0(6) . . . . ?
C21 C17 C18 C19 177.6(6) . . . . ?
C21 C17 C18 C24 -1.4(8) . . . . ?
C21 C22 C23 N4 178.2(6) . . . . ?
C21 C22 C23 C24 -2.2(9) . . . . ?
C22 C23 C24 C18 1.3(9) . . . . ?
C22 C23 C24 C25 -175.6(6) . . . . ?
C23 C24 C25 C26 177.1(7) . . . . ?
C24 C18 C19 C20 -179.5(5) . . . . ?
C24 C18 C19 C27 1.2(9) . . . . ?
C24 C25 C26 C27 1.2(11) . . . . ?
C25 C26 C27 C19 -1.5(11) . . . . ?
C27 C19 C20 O5 0.0(9) . . . . ?
C27 C19 C20 N3 -179.7(5) . . . . ?
C28 C29 C30 C31 -179.5(10) . . . . ?
C28 C29 C34 C33 -178.8(12) . . . . ?
C29 C30 C31 C32 -2(2) . . . . ?
C30 C29 C34 C33 2.0(19) . . . . ?
C30 C31 C32 C33 2(3) . . . . ?
C31 C32 C33 C34 -1(3) . . . . ?
C32 C33 C34 C29 -2(3) . . . . ?
C34 C29 C30 C31 -0.4(14) . . . . ?
C28' C29' C30' C31' -179.5(10) . . . . ?
C28' C29' C34' C33' -179.6(12) . . . . ?
C29' C30' C31' C32' -3(2) . . . . ?
C30' C29' C34' C33' 1.0(18) . . . . ?
C30' C31' C32' C33' 5(3) . . . . ?
C31' C32' C33' C34' -4(3) . . . . ?
C32' C33' C34' C29' 1(2) . . . . ?
C34' C29' C30' C31' -0.1(14) . . . . ?
